data_4030388
loop_
_publ_author_name
'Konda, Swapna'
'Guo, Qun-Sheng'
'Abe, Manabu'
'Huang, Huicai'
'Arman, Hadi'
'Zhao, John C.-G.'

_publ_section_title
;
 Organocatalyzed Asymmetric Aldol Reactions of Ketones and
 \b,\g-Unsaturated \a-Ketoesters and Phenylglyoxal Hydrates.
;
_journal_issue 2
_journal_name_full 'The Journal of organic chemistry'
_journal_page_first 806
_journal_page_last 815
_journal_paper_doi 10.1021/jo502254e
_journal_volume 80
_journal_year 2015
_chemical_absolute_configuration ad
_chemical_formula_moiety 'C19 H17 Br O4'
_chemical_formula_sum 'C19 H17 Br O4'
_chemical_formula_weight 389.24
_chemical_name_systematic
; 
methyl(<i>R</i>,<i>E</i>)-4-(4-bromophenyl)-2-hydroxy-2-(2-oxo-2-phenyethyl)
but-3-enoate
;
_space_group_IT_number 19
_symmetry_cell_setting orthorhombic
_symmetry_space_group_name_Hall 'P 2ac 2ab'
_symmetry_space_group_name_H-M 'P 21 21 21'
_atom_sites_solution_hydrogens geom
_atom_sites_solution_primary direct
_atom_sites_solution_secondary difmap
_audit_creation_method SHELXL-97
_cell_angle_alpha 90.00
_cell_angle_beta 90.00
_cell_angle_gamma 90.00
_cell_formula_units_Z 4
_cell_length_a 5.7652(15)
_cell_length_b 14.062(4)
_cell_length_c 20.949(5)
_cell_measurement_reflns_used 5086
_cell_measurement_temperature 98(2)
_cell_measurement_theta_max 40.2
_cell_measurement_theta_min 2.9
_cell_volume 1698.3(8)
_computing_cell_refinement
;
CrystalClear-SM Expert 2.0 r5 (Rigaku, 2010)
;
_computing_data_collection
;
CrystalClear-SM Expert 2.0 r5 (Rigaku, 2010)
;
_computing_data_reduction
;
CrystalClear-SM Expert 2.0 r5 (Rigaku, 2010)
;
_computing_structure_refinement 'SHELXL-97 (Sheldrick, 1997)'
_computing_structure_solution 'SHELXS-97 (Sheldrick, 1990)'
_diffrn_ambient_temperature 98(2)
_diffrn_detector_area_resol_mean 28.5714
_diffrn_measured_fraction_theta_full 0.994
_diffrn_measured_fraction_theta_max 0.994
_diffrn_measurement_device_type
;
Saturn724 (2x2 bin mode)
;
_diffrn_measurement_method \w
_diffrn_radiation_monochromator graphite
_diffrn_radiation_source 'sealed tube'
_diffrn_radiation_type MoK\a
_diffrn_radiation_wavelength 0.71073
_diffrn_reflns_av_R_equivalents 0.1001
_diffrn_reflns_av_sigmaI/netI 0.0951
_diffrn_reflns_limit_h_max 6
_diffrn_reflns_limit_h_min -5
_diffrn_reflns_limit_k_max 15
_diffrn_reflns_limit_k_min -17
_diffrn_reflns_limit_l_max 11
_diffrn_reflns_limit_l_min -25
_diffrn_reflns_number 4955
_diffrn_reflns_reduction_process 'Lp corrections applied'
_diffrn_reflns_theta_full 25.50
_diffrn_reflns_theta_max 25.50
_diffrn_reflns_theta_min 2.90
_diffrn_standards_decay_% <1
_diffrn_standards_interval_count 0
_diffrn_standards_number 0
_exptl_absorpt_coefficient_mu 2.440
_exptl_absorpt_correction_T_max 1.000
_exptl_absorpt_correction_T_min 0.528
_exptl_absorpt_correction_type multi-scan
_exptl_absorpt_process_details 'ABSCOR (Higashi, 1995)'
_exptl_crystal_colour colourless
_exptl_crystal_density_diffrn 1.522
_exptl_crystal_density_method 'not measured'
_exptl_crystal_description needle
_exptl_crystal_F_000 792
_exptl_crystal_size_max 0.42
_exptl_crystal_size_mid 0.15
_exptl_crystal_size_min 0.06
_refine_diff_density_max 0.893
_refine_diff_density_min -1.127
_refine_diff_density_rms 0.127
_refine_ls_abs_structure_details 'Flack H D (1983), Acta Cryst. A39, 876-881'
_refine_ls_abs_structure_Flack -0.049(18)
_refine_ls_extinction_method none
_refine_ls_goodness_of_fit_ref 1.003
_refine_ls_hydrogen_treatment mixed
_refine_ls_matrix_type full
_refine_ls_number_parameters 220
_refine_ls_number_reflns 3090
_refine_ls_number_restraints 1
_refine_ls_restrained_S_all 1.003
_refine_ls_R_factor_all 0.0627
_refine_ls_R_factor_gt 0.0566
_refine_ls_shift/su_max 0.001
_refine_ls_shift/su_mean 0.000
_refine_ls_structure_factor_coef Fsqd
_refine_ls_weighting_details 'calc w=1/[\s^2^(Fo^2^)+(0.0500P)^2^+4.2000P] where P=(Fo^2^+2Fc^2^)/3'
_refine_ls_weighting_scheme calc
_refine_ls_wR_factor_gt 0.1283
_refine_ls_wR_factor_ref 0.1328
_reflns_number_gt 2853
_reflns_number_total 3090
_reflns_threshold_expression >2sigma(I)
_cod_data_source_file jo502254e_si_002.cif
_cod_data_source_block rbphopee
_cod_depositor_comments 'Adding full bibliography for 4030388--4030389.cif.'
_cod_original_sg_symbol_H-M P2(1)2(1)2(1)
_cod_database_code 4030388

loop_
_symmetry_equiv_pos_as_xyz
'x, y, z'
'-x+1/2, -y, z+1/2'
'-x, y+1/2, -z+1/2'
'x+1/2, -y+1/2, -z'

loop_
_atom_site_label
_atom_site_type_symbol
_atom_site_fract_x
_atom_site_fract_y
_atom_site_fract_z
_atom_site_U_iso_or_equiv
_atom_site_adp_type
_atom_site_occupancy
_atom_site_symmetry_multiplicity
_atom_site_calc_flag
_atom_site_refinement_flags
Br1 Br 0.54064(10) 0.15278(4) 0.17098(3) 0.02231(18) Uani 1 1 d .
O1 O 1.4637(7) 0.1008(3) -0.16407(19) 0.0202(9) Uani 1 1 d D
O3 O 1.5614(7) -0.0790(3) -0.1602(2) 0.0236(10) Uani 1 1 d .
C9 C 1.2694(9) 0.0405(4) -0.1762(3) 0.0157(11) Uani 1 1 d .
C7 C 1.1421(10) 0.1031(4) -0.0701(3) 0.0176(12) Uani 1 1 d .
H7A H 1.2800 0.1374 -0.0701 0.021 Uiso 1 1 calc R
C4 C 0.7213(10) 0.1388(4) 0.0957(3) 0.0174(12) Uani 1 1 d .
C5 C 0.9377(11) 0.1817(4) 0.0914(3) 0.0178(12) Uani 1 1 d .
H5A H 0.9950 0.2174 0.1253 0.021 Uiso 1 1 calc R
C19 C 1.3590(11) 0.0801(4) -0.4123(3) 0.0207(13) Uani 1 1 d .
H19A H 1.5023 0.0504 -0.4079 0.025 Uiso 1 1 calc R
C14 C 1.2170(10) 0.0929(4) -0.3585(3) 0.0171(12) Uani 1 1 d .
C10 C 1.3442(10) -0.0652(4) -0.1791(3) 0.0198(13) Uani 1 1 d .
C15 C 0.9988(9) 0.1365(4) -0.3665(3) 0.0182(13) Uani 1 1 d .
H15A H 0.9007 0.1443 -0.3316 0.022 Uiso 1 1 calc R
C3 C 0.6386(10) 0.0828(4) 0.0452(3) 0.0173(12) Uani 1 1 d .
H3A H 0.4953 0.0528 0.0484 0.021 Uiso 1 1 calc R
O2 O 1.2142(7) -0.1273(3) -0.1970(2) 0.0254(10) Uani 1 1 d .
C6 C 1.0660(11) 0.1710(4) 0.0367(3) 0.0183(12) Uani 1 1 d .
H6A H 1.2082 0.2018 0.0333 0.022 Uiso 1 1 calc R
C1 C 0.9880(10) 0.1150(4) -0.0139(3) 0.0165(12) Uani 1 1 d .
C8 C 1.1022(10) 0.0489(4) -0.1199(3) 0.0194(13) Uani 1 1 d .
H8A H 0.9656 0.0138 -0.1209 0.023 Uiso 1 1 calc R
C16 C 0.9305(11) 0.1677(4) -0.4266(3) 0.0235(13) Uani 1 1 d .
H16A H 0.7865 0.1966 -0.4315 0.028 Uiso 1 1 calc R
O4 O 1.5041(7) 0.0340(3) -0.2895(2) 0.0279(10) Uani 1 1 d .
C17 C 1.0707(10) 0.1567(5) -0.4786(3) 0.0254(13) Uani 1 1 d .
H17A H 1.0230 0.1790 -0.5182 0.030 Uiso 1 1 calc R
C2 C 0.7698(10) 0.0727(4) -0.0087(3) 0.0171(12) Uani 1 1 d .
H2A H 0.7125 0.0369 -0.0426 0.021 Uiso 1 1 calc R
C13 C 1.3039(10) 0.0629(5) -0.2952(3) 0.0200(13) Uani 1 1 d .
C12 C 1.1481(11) 0.0676(4) -0.2377(3) 0.0181(13) Uani 1 1 d .
H12A H 1.0174 0.0252 -0.2442 0.022 Uiso 1 1 calc R
H12B H 1.0879 0.1317 -0.2336 0.022 Uiso 1 1 calc R
C18 C 1.2869(11) 0.1117(4) -0.4723(3) 0.0217(14) Uani 1 1 d .
H18A H 1.3813 0.1030 -0.5078 0.026 Uiso 1 1 calc R
C11 C 1.6415(11) -0.1776(4) -0.1649(4) 0.0306(15) Uani 1 1 d .
H11A H 1.7987 -0.1817 -0.1501 0.046 Uiso 1 1 calc R
H11B H 1.6338 -0.1980 -0.2086 0.046 Uiso 1 1 calc R
H11C H 1.5444 -0.2176 -0.1392 0.046 Uiso 1 1 calc R
H1A H 1.550(12) 0.091(6) -0.205(2) 0.046 Uiso 1 1 d D

loop_
_atom_site_aniso_label
_atom_site_aniso_U_11
_atom_site_aniso_U_22
_atom_site_aniso_U_33
_atom_site_aniso_U_23
_atom_site_aniso_U_13
_atom_site_aniso_U_12
Br1 0.0243(3) 0.0200(3) 0.0227(3) -0.0027(3) 0.0050(2) -0.0018(2)
O1 0.0176(18) 0.016(2) 0.027(2) -0.0029(18) 0.001(2) -0.0071(17)
O3 0.0191(19) 0.013(2) 0.039(3) 0.0004(19) -0.003(2) 0.0046(17)
C9 0.014(2) 0.009(3) 0.024(3) -0.003(3) 0.002(3) -0.002(2)
C7 0.016(3) 0.015(3) 0.021(3) 0.005(2) -0.003(2) -0.005(2)
C4 0.022(3) 0.010(3) 0.021(3) 0.002(2) -0.001(2) -0.004(2)
C5 0.018(3) 0.015(3) 0.020(3) -0.002(2) -0.003(2) -0.003(2)
C19 0.022(3) 0.012(3) 0.028(3) -0.002(3) 0.002(3) -0.003(2)
C14 0.016(3) 0.008(3) 0.027(3) -0.002(3) -0.001(2) -0.003(2)
C10 0.020(3) 0.020(3) 0.019(3) 0.000(3) 0.001(3) -0.003(2)
C15 0.020(3) 0.016(3) 0.019(3) 0.003(2) 0.001(2) 0.000(2)
C3 0.017(3) 0.013(3) 0.022(3) 0.000(2) 0.000(2) 0.001(2)
O2 0.027(2) 0.015(2) 0.034(2) -0.0055(19) -0.0034(19) -0.0034(18)
C6 0.019(3) 0.009(3) 0.027(3) -0.002(2) -0.001(2) -0.001(2)
C1 0.022(3) 0.009(3) 0.018(3) -0.001(2) 0.000(2) -0.001(2)
C8 0.018(3) 0.014(3) 0.026(3) 0.003(3) -0.001(2) 0.002(2)
C16 0.020(3) 0.020(3) 0.031(3) 0.008(3) -0.002(3) -0.001(3)
O4 0.024(2) 0.032(3) 0.028(2) 0.004(2) 0.0033(19) 0.005(2)
C17 0.027(3) 0.018(3) 0.030(3) 0.009(3) -0.007(3) -0.008(3)
C2 0.017(3) 0.010(3) 0.025(3) 0.002(2) -0.006(2) 0.000(2)
C13 0.017(3) 0.015(3) 0.028(3) -0.003(3) -0.002(3) -0.002(2)
C12 0.017(3) 0.013(3) 0.024(3) 0.001(2) -0.003(2) 0.000(2)
C18 0.027(3) 0.013(3) 0.025(3) 0.001(3) 0.008(3) -0.005(3)
C11 0.028(3) 0.012(3) 0.051(4) 0.004(3) -0.001(3) 0.011(3)

loop_
_atom_type_symbol
_atom_type_description
_atom_type_scat_dispersion_real
_atom_type_scat_dispersion_imag
_atom_type_scat_source
C C 0.0033 0.0016 'International Tables Vol C Tables 4.2.6.8 and 6.1.1.4'
H H 0.0000 0.0000 'International Tables Vol C Tables 4.2.6.8 and 6.1.1.4'
O O 0.0106 0.0060 'International Tables Vol C Tables 4.2.6.8 and 6.1.1.4'
Br Br -0.2901 2.4595 'International Tables Vol C Tables 4.2.6.8 and 6.1.1.4'

loop_
_geom_angle_atom_site_label_1
_geom_angle_atom_site_label_2
_geom_angle_atom_site_label_3
_geom_angle
C9 O1 H1A 99(5)
C10 O3 C11 114.5(5)
O1 C9 C12 111.4(5)
O1 C9 C8 108.2(5)
C12 C9 C8 110.3(4)
O1 C9 C10 111.0(4)
C12 C9 C10 109.6(5)
C8 C9 C10 106.2(5)
C8 C7 C1 126.2(5)
C8 C7 H7A 116.9
C1 C7 H7A 116.9
C5 C4 C3 120.1(5)
C5 C4 Br1 120.0(4)
C3 C4 Br1 119.9(4)
C6 C5 C4 119.3(5)
C6 C5 H5A 120.4
C4 C5 H5A 120.4
C18 C19 C14 120.6(6)
C18 C19 H19A 119.7
C14 C19 H19A 119.7
C19 C14 C15 118.7(6)
C19 C14 C13 119.0(5)
C15 C14 C13 122.2(5)
O2 C10 O3 124.9(6)
O2 C10 C9 122.2(5)
O3 C10 C9 113.0(5)
C16 C15 C14 119.8(5)
C16 C15 H15A 120.1
C14 C15 H15A 120.1
C2 C3 C4 119.6(5)
C2 C3 H3A 120.2
C4 C3 H3A 120.2
C5 C6 C1 121.5(5)
C5 C6 H6A 119.2
C1 C6 H6A 119.2
C6 C1 C2 118.1(5)
C6 C1 C7 118.3(5)
C2 C1 C7 123.6(5)
C7 C8 C9 123.2(5)
C7 C8 H8A 118.4
C9 C8 H8A 118.4
C17 C16 C15 121.2(6)
C17 C16 H16A 119.4
C15 C16 H16A 119.4
C16 C17 C18 120.2(6)
C16 C17 H17A 119.9
C18 C17 H17A 119.9
C3 C2 C1 121.2(6)
C3 C2 H2A 119.4
C1 C2 H2A 119.4
O4 C13 C14 120.0(6)
O4 C13 C12 119.8(6)
C14 C13 C12 120.2(5)
C13 C12 C9 113.3(5)
C13 C12 H12A 108.9
C9 C12 H12A 108.9
C13 C12 H12B 108.9
C9 C12 H12B 108.9
H12A C12 H12B 107.7
C19 C18 C17 119.4(6)
C19 C18 H18A 120.3
C17 C18 H18A 120.3
O3 C11 H11A 109.5
O3 C11 H11B 109.5
H11A C11 H11B 109.5
O3 C11 H11C 109.5
H11A C11 H11C 109.5
H11B C11 H11C 109.5

loop_
_geom_bond_atom_site_label_1
_geom_bond_atom_site_label_2
_geom_bond_distance
Br1 C4 1.901(6)
O1 C9 1.427(6)
O1 H1A 1.00(2)
O3 C10 1.328(7)
O3 C11 1.465(7)
C9 C12 1.515(8)
C9 C8 1.528(8)
C9 C10 1.550(8)
C7 C8 1.311(8)
C7 C1 1.485(8)
C7 H7A 0.9300
C4 C5 1.389(8)
C4 C3 1.401(8)
C5 C6 1.373(8)
C5 H5A 0.9300
C19 C18 1.397(9)
C19 C14 1.405(9)
C19 H19A 0.9300
C14 C15 1.409(8)
C14 C13 1.478(8)
C10 O2 1.210(7)
C15 C16 1.391(8)
C15 H15A 0.9300
C3 C2 1.366(8)
C3 H3A 0.9300
C6 C1 1.395(8)
C6 H6A 0.9300
C1 C2 1.396(8)
C8 H8A 0.9300
C16 C17 1.365(9)
C16 H16A 0.9300
O4 C13 1.230(7)
C17 C18 1.404(9)
C17 H17A 0.9300
C2 H2A 0.9300
C13 C12 1.505(9)
C12 H12A 0.9700
C12 H12B 0.9700
C18 H18A 0.9300
C11 H11A 0.9600
C11 H11B 0.9600
C11 H11C 0.9600
